data_4103948
loop_
_publ_author_name
'William J. Evans'
'Thomas J. Mueller'
'Joseph W. Ziller'

_publ_section_title
;
 Reactivity of (C5Me5)3LaLx Complexes: Synthesis of a
 Tris(pentamethylcyclopentadienyl) Complex with Two Additional Ligands,
 (C5Me5)3La(NCCMe3)2
;
_journal_name_full 'Journal of the American Chemical Society'
_journal_page_first 2678
_journal_page_last 2686
_journal_paper_doi 10.1021/ja808763y
_journal_volume 131
_journal_year 2009
_chemical_formula_sum 'C31 H45 La S2'
_chemical_formula_weight 620.70
_chemical_name_systematic
; 
 ? 
;
_space_group_IT_number 2
_symmetry_cell_setting triclinic
_symmetry_space_group_name_Hall '-P 1'
_symmetry_space_group_name_H-M 'P -1'
_atom_sites_solution_hydrogens geom
_atom_sites_solution_primary direct
_atom_sites_solution_secondary difmap
_audit_creation_method SHELXTL
_cell_angle_alpha 74.1820(10)
_cell_angle_beta 83.3800(10)
_cell_angle_gamma 70.7040(10)
_cell_formula_units_Z 2
_cell_length_a 9.9376(6)
_cell_length_b 11.3390(7)
_cell_length_c 14.4297(9)
_cell_measurement_reflns_used 9887
_cell_measurement_temperature 163(2)
_cell_measurement_theta_max 0.00
_cell_measurement_theta_min 0.00
_cell_volume 1475.95(16)
_computing_cell_refinement 'Bruker SMART APEX2/SAINT'
_computing_data_collection 'Bruker SMART APEX2'
_computing_data_reduction 'Bruker SAINT'
_computing_molecular_graphics 'Bruker SHELXTL'
_computing_publication_material 'Bruker SHELXTL'
_computing_structure_refinement 'Bruker SHELXTL'
_computing_structure_solution 'Bruker SHELXTL'
_diffrn_ambient_temperature 163(2)
_diffrn_measured_fraction_theta_full 0.987
_diffrn_measured_fraction_theta_max 0.987
_diffrn_measurement_device_type 'Bruker SMART APEX II CCD'
_diffrn_measurement_method 'phi and omega'
_diffrn_radiation_monochromator graphite
_diffrn_radiation_source 'fine-focus sealed tube'
_diffrn_radiation_type MoK\a
_diffrn_radiation_wavelength 0.71073
_diffrn_reflns_av_R_equivalents 0.0182
_diffrn_reflns_av_sigmaI/netI 0.0227
_diffrn_reflns_limit_h_max 13
_diffrn_reflns_limit_h_min -13
_diffrn_reflns_limit_k_max 15
_diffrn_reflns_limit_k_min -15
_diffrn_reflns_limit_l_max 19
_diffrn_reflns_limit_l_min -19
_diffrn_reflns_number 17905
_diffrn_reflns_theta_full 28.28
_diffrn_reflns_theta_max 28.28
_diffrn_reflns_theta_min 3.92
_exptl_absorpt_coefficient_mu 1.606
_exptl_absorpt_correction_T_max 0.8432
_exptl_absorpt_correction_T_min 0.7190
_exptl_absorpt_correction_type multi-scan
_exptl_absorpt_process_details 'Bruker SADABS'
_exptl_crystal_colour yellow
_exptl_crystal_density_diffrn 1.397
_exptl_crystal_density_meas 0
_exptl_crystal_density_method 'not measured'
_exptl_crystal_description irregular
_exptl_crystal_F_000 640
_exptl_crystal_size_max 0.22
_exptl_crystal_size_mid 0.21
_exptl_crystal_size_min 0.11
_refine_diff_density_max 1.387
_refine_diff_density_min -0.568
_refine_diff_density_rms 0.087
_refine_ls_extinction_method none
_refine_ls_goodness_of_fit_ref 1.045
_refine_ls_hydrogen_treatment constr
_refine_ls_matrix_type full
_refine_ls_number_parameters 317
_refine_ls_number_reflns 7231
_refine_ls_number_restraints 0
_refine_ls_restrained_S_all 1.045
_refine_ls_R_factor_all 0.0328
_refine_ls_R_factor_gt 0.0298
_refine_ls_shift/su_max 0.003
_refine_ls_shift/su_mean 0.000
_refine_ls_structure_factor_coef Fsqd
_refine_ls_weighting_details 'calc w=1/[\s^2^(Fo^2^)+(0.0393P)^2^+1.7683P] where P=(Fo^2^+2Fc^2^)/3'
_refine_ls_weighting_scheme calc
_refine_ls_wR_factor_gt 0.0739
_refine_ls_wR_factor_ref 0.0756
_reflns_number_gt 6704
_reflns_number_total 7231
_reflns_threshold_expression >2sigma(I)
_cod_data_source_file ja808763y_si_001_4.cif
_cod_data_source_block tjm9
_cod_database_code 4103948

loop_
_symmetry_equiv_pos_as_xyz
'x, y, z'
'-x, -y, -z'

loop_
_atom_site_label
_atom_site_type_symbol
_atom_site_fract_x
_atom_site_fract_y
_atom_site_fract_z
_atom_site_U_iso_or_equiv
_atom_site_adp_type
_atom_site_occupancy
_atom_site_symmetry_multiplicity
_atom_site_calc_flag
_atom_site_refinement_flags
_atom_site_disorder_assembly
_atom_site_disorder_group
La1 La 0.195065(14) -0.087461(12) 0.296506(10) 0.02292(5) Uani 1 1 d . . .
S2 S 0.04463(7) 0.15926(6) 0.16710(4) 0.02691(13) Uani 1 1 d . A .
S1 S -0.02065(7) 0.11243(6) 0.37750(4) 0.02740(13) Uani 1 1 d . A .
C1 C -0.0119(5) -0.1677(5) 0.2396(5) 0.0254(10) Uiso 0.55 1 d P A 1
C2 C 0.0127(6) -0.2410(5) 0.3344(4) 0.0270(10) Uiso 0.55 1 d P A 1
C3 C 0.1500(7) -0.3291(5) 0.3380(4) 0.0248(11) Uiso 0.55 1 d P A 1
C4 C 0.2155(6) -0.3150(5) 0.2442(5) 0.0239(13) Uiso 0.55 1 d P A 1
C5 C 0.1128(7) -0.2115(6) 0.1836(4) 0.0280(14) Uiso 0.55 1 d P A 1
C6 C -0.1438(8) -0.0687(7) 0.1905(6) 0.0559(16) Uiso 0.55 1 d P A 1
H6A H -0.1915 -0.1106 0.1597 0.084 Uiso 0.55 1 calc PR A 1
H6B H -0.1163 -0.0010 0.1416 0.084 Uiso 0.55 1 calc PR A 1
H6C H -0.2089 -0.0304 0.2384 0.084 Uiso 0.55 1 calc PR A 1
C7 C -0.1069(8) -0.2247(8) 0.4106(6) 0.0575(17) Uiso 0.55 1 d P A 1
H7A H -0.1796 -0.1407 0.3893 0.086 Uiso 0.55 1 calc PR A 1
H7B H -0.0681 -0.2295 0.4714 0.086 Uiso 0.55 1 calc PR A 1
H7C H -0.1500 -0.2936 0.4202 0.086 Uiso 0.55 1 calc PR A 1
C8 C 0.2008(8) -0.4344(7) 0.4282(5) 0.0509(15) Uiso 0.55 1 d P A 1
H8A H 0.1751 -0.3979 0.4844 0.076 Uiso 0.55 1 calc PR A 1
H8B H 0.3046 -0.4726 0.4239 0.076 Uiso 0.55 1 calc PR A 1
H8C H 0.1556 -0.5013 0.4350 0.076 Uiso 0.55 1 calc PR A 1
C9 C 0.3497(7) -0.4098(7) 0.2212(5) 0.0482(14) Uiso 0.55 1 d P A 1
H9A H 0.4157 -0.4376 0.2741 0.072 Uiso 0.55 1 calc PR A 1
H9B H 0.3933 -0.3699 0.1617 0.072 Uiso 0.55 1 calc PR A 1
H9C H 0.3291 -0.4848 0.2123 0.072 Uiso 0.55 1 calc PR A 1
C10 C 0.1433(8) -0.1661(7) 0.0766(5) 0.0478(14) Uiso 0.55 1 d P A 1
H10A H 0.0947 -0.0732 0.0547 0.072 Uiso 0.55 1 calc PR A 1
H10B H 0.1085 -0.2122 0.0412 0.072 Uiso 0.55 1 calc PR A 1
H10C H 0.2463 -0.1835 0.0649 0.072 Uiso 0.55 1 calc PR A 1
C1B C 0.0107(6) -0.1633(5) 0.2040(5) 0.0197(11) Uiso 0.45 1 d P A 2
C2B C -0.0173(6) -0.2053(6) 0.3023(5) 0.0220(11) Uiso 0.45 1 d P A 2
C3B C 0.1027(8) -0.3056(6) 0.3442(4) 0.0197(12) Uiso 0.45 1 d P A 2
C4B C 0.2045(7) -0.3261(6) 0.2696(5) 0.0204(15) Uiso 0.45 1 d P A 2
C5B C 0.1502(8) -0.2350(7) 0.1804(4) 0.0211(14) Uiso 0.45 1 d P A 2
C6B C -0.1024(9) -0.0653(8) 0.1347(6) 0.0473(17) Uiso 0.45 1 d P A 2
H6B1 H -0.1311 -0.1092 0.0942 0.071 Uiso 0.45 1 calc PR A 2
H6B2 H -0.0632 0.0008 0.0937 0.071 Uiso 0.45 1 calc PR A 2
H6B3 H -0.1857 -0.0245 0.1715 0.071 Uiso 0.45 1 calc PR A 2
C7B C -0.1513(10) -0.1674(9) 0.3617(7) 0.057(2) Uiso 0.45 1 d P A 2
H7B1 H -0.2143 -0.0836 0.3276 0.085 Uiso 0.45 1 calc PR A 2
H7B2 H -0.1273 -0.1612 0.4239 0.085 Uiso 0.45 1 calc PR A 2
H7B3 H -0.2000 -0.2326 0.3726 0.085 Uiso 0.45 1 calc PR A 2
C8B C 0.1277(9) -0.3937(8) 0.4440(6) 0.0450(16) Uiso 0.45 1 d P A 2
H8B1 H 0.0819 -0.4605 0.4517 0.067 Uiso 0.45 1 calc PR A 2
H8B2 H 0.0869 -0.3435 0.4918 0.067 Uiso 0.45 1 calc PR A 2
H8B3 H 0.2304 -0.4346 0.4534 0.067 Uiso 0.45 1 calc PR A 2
C9B C 0.3426(7) -0.4378(7) 0.2696(6) 0.0370(14) Uiso 0.45 1 d P A 2
H9B1 H 0.3943 -0.4562 0.3284 0.055 Uiso 0.45 1 calc PR A 2
H9B2 H 0.4022 -0.4142 0.2131 0.055 Uiso 0.45 1 calc PR A 2
H9B3 H 0.3199 -0.5147 0.2672 0.055 Uiso 0.45 1 calc PR A 2
C10B C 0.2120(9) -0.2165(8) 0.0803(5) 0.0432(16) Uiso 0.45 1 d P A 2
H10D H 0.1584 -0.2410 0.0398 0.065 Uiso 0.45 1 calc PR A 2
H10E H 0.3121 -0.2706 0.0811 0.065 Uiso 0.45 1 calc PR A 2
H10F H 0.2063 -0.1256 0.0542 0.065 Uiso 0.45 1 calc PR A 2
C11 C 0.3838(3) 0.0439(2) 0.30775(19) 0.0261(5) Uani 1 1 d . A .
C12 C 0.4069(3) -0.0626(3) 0.3897(2) 0.0289(5) Uani 1 1 d . A .
C13 C 0.4717(3) -0.1767(3) 0.3582(2) 0.0332(6) Uani 1 1 d . A .
C14 C 0.4895(3) -0.1416(3) 0.2573(2) 0.0351(6) Uani 1 1 d . A .
C15 C 0.4339(3) -0.0052(3) 0.2257(2) 0.0312(5) Uani 1 1 d . A .
C16 C 0.3267(3) 0.1841(3) 0.3081(2) 0.0341(6) Uani 1 1 d . . .
H16A H 0.4064 0.2176 0.3062 0.051 Uiso 1 1 calc R A .
H16B H 0.2684 0.1935 0.3668 0.051 Uiso 1 1 calc R . .
H16C H 0.2682 0.2326 0.2516 0.051 Uiso 1 1 calc R . .
C17 C 0.3638(3) -0.0565(3) 0.4921(2) 0.0412(7) Uani 1 1 d . . .
H17A H 0.4391 -0.1183 0.5351 0.062 Uiso 1 1 calc R A .
H17B H 0.2750 -0.0782 0.5095 0.062 Uiso 1 1 calc R . .
H17C H 0.3490 0.0308 0.4983 0.062 Uiso 1 1 calc R . .
C18 C 0.5253(4) -0.3106(3) 0.4246(3) 0.0513(9) Uani 1 1 d . . .
H18A H 0.6005 -0.3139 0.4645 0.077 Uiso 1 1 calc R A .
H18B H 0.5637 -0.3740 0.3860 0.077 Uiso 1 1 calc R . .
H18C H 0.4463 -0.3304 0.4661 0.077 Uiso 1 1 calc R . .
C19 C 0.5713(4) -0.2290(4) 0.1937(3) 0.0618(11) Uani 1 1 d . . .
H19A H 0.6700 -0.2275 0.1850 0.093 Uiso 1 1 calc R A .
H19B H 0.5266 -0.1990 0.1308 0.093 Uiso 1 1 calc R . .
H19C H 0.5704 -0.3174 0.2239 0.093 Uiso 1 1 calc R . .
C20 C 0.4387(4) 0.0726(4) 0.1233(2) 0.0460(8) Uani 1 1 d . . .
H20A H 0.5321 0.0860 0.1087 0.069 Uiso 1 1 calc R A .
H20B H 0.3640 0.1564 0.1151 0.069 Uiso 1 1 calc R . .
H20C H 0.4230 0.0262 0.0795 0.069 Uiso 1 1 calc R . .
C21 C -0.0516(2) 0.2045(2) 0.26300(17) 0.0210(4) Uani 1 1 d . . .
C22 C -0.1685(2) 0.3373(2) 0.24444(17) 0.0215(4) Uani 1 1 d . A .
C23 C -0.2500(3) 0.3643(2) 0.15404(18) 0.0250(5) Uani 1 1 d . . .
C24 C -0.2303(3) 0.4680(2) 0.09023(18) 0.0272(5) Uani 1 1 d . A .
C25 C -0.1341(3) 0.5162(2) 0.12966(18) 0.0251(5) Uani 1 1 d . . .
C26 C -0.0969(3) 0.4427(2) 0.21880(18) 0.0235(5) Uani 1 1 d . A .
C27 C -0.2740(3) 0.3537(3) 0.3299(2) 0.0315(6) Uani 1 1 d . . .
H27A H -0.3453 0.4394 0.3139 0.047 Uiso 1 1 calc R A .
H27B H -0.2224 0.3448 0.3866 0.047 Uiso 1 1 calc R . .
H27C H -0.3216 0.2874 0.3439 0.047 Uiso 1 1 calc R . .
C28 C -0.3411(3) 0.2852(3) 0.1472(3) 0.0385(6) Uani 1 1 d . A .
H28A H -0.3757 0.3105 0.0815 0.058 Uiso 1 1 calc R . .
H28B H -0.4226 0.2996 0.1926 0.058 Uiso 1 1 calc R . .
H28C H -0.2847 0.1936 0.1630 0.058 Uiso 1 1 calc R . .
C29 C -0.2961(4) 0.5333(3) -0.0068(2) 0.0439(7) Uani 1 1 d . . .
H29A H -0.3524 0.4838 -0.0205 0.066 Uiso 1 1 calc R A .
H29B H -0.2206 0.5379 -0.0564 0.066 Uiso 1 1 calc R . .
H29D H -0.3582 0.6207 -0.0066 0.066 Uiso 1 1 calc R . .
C30 C -0.0921(3) 0.6320(3) 0.0755(2) 0.0374(6) Uani 1 1 d . A .
H30A H -0.0349 0.6518 0.1166 0.056 Uiso 1 1 calc R . .
H30D H -0.1780 0.7059 0.0569 0.056 Uiso 1 1 calc R . .
H30B H -0.0360 0.6141 0.0176 0.056 Uiso 1 1 calc R . .
C31 C -0.0119(3) 0.4618(3) 0.2889(2) 0.0351(6) Uani 1 1 d . . .
H31D H 0.0473 0.5149 0.2542 0.053 Uiso 1 1 calc R A .
H31A H 0.0495 0.3778 0.3240 0.053 Uiso 1 1 calc R . .
H31B H -0.0765 0.5053 0.3346 0.053 Uiso 1 1 calc R . .

loop_
_atom_site_aniso_label
_atom_site_aniso_U_11
_atom_site_aniso_U_22
_atom_site_aniso_U_33
_atom_site_aniso_U_23
_atom_site_aniso_U_13
_atom_site_aniso_U_12
La1 0.01938(7) 0.01424(7) 0.03477(9) -0.00593(5) -0.00331(5) -0.00412(5)
S2 0.0281(3) 0.0215(3) 0.0251(3) -0.0051(2) 0.0003(2) -0.0007(2)
S1 0.0291(3) 0.0212(3) 0.0240(3) -0.0005(2) -0.0004(2) -0.0017(2)
C11 0.0210(11) 0.0224(11) 0.0370(13) -0.0075(10) -0.0010(10) -0.0093(9)
C12 0.0218(11) 0.0297(13) 0.0363(13) -0.0050(10) -0.0042(10) -0.0111(10)
C13 0.0185(11) 0.0238(12) 0.0541(17) -0.0053(11) -0.0051(11) -0.0048(10)
C14 0.0223(12) 0.0302(13) 0.0559(17) -0.0195(13) 0.0093(11) -0.0086(10)
C15 0.0297(13) 0.0289(13) 0.0388(14) -0.0096(11) 0.0062(11) -0.0156(11)
C16 0.0303(13) 0.0246(12) 0.0508(16) -0.0111(12) -0.0016(12) -0.0112(11)
C17 0.0386(16) 0.0526(19) 0.0362(15) -0.0051(13) -0.0006(12) -0.0242(14)
C18 0.0370(16) 0.0277(15) 0.081(3) 0.0017(15) -0.0189(16) -0.0059(13)
C19 0.0428(19) 0.055(2) 0.100(3) -0.049(2) 0.033(2) -0.0202(17)
C20 0.056(2) 0.0533(19) 0.0367(16) -0.0108(14) 0.0107(14) -0.0321(17)
C21 0.0219(11) 0.0153(10) 0.0250(11) -0.0028(8) -0.0015(8) -0.0063(8)
C22 0.0210(10) 0.0165(10) 0.0247(11) -0.0040(8) -0.0014(9) -0.0034(8)
C23 0.0201(11) 0.0205(11) 0.0327(12) -0.0072(9) -0.0052(9) -0.0020(9)
C24 0.0268(12) 0.0213(11) 0.0276(12) -0.0053(9) -0.0052(10) 0.0008(9)
C25 0.0253(11) 0.0167(10) 0.0299(12) -0.0060(9) 0.0044(9) -0.0038(9)
C26 0.0227(11) 0.0169(10) 0.0309(12) -0.0082(9) 0.0000(9) -0.0047(9)
C27 0.0294(13) 0.0248(12) 0.0319(13) -0.0040(10) 0.0062(10) -0.0022(10)
C28 0.0275(13) 0.0315(14) 0.0600(19) -0.0150(13) -0.0097(13) -0.0082(11)
C29 0.0510(18) 0.0338(15) 0.0357(15) -0.0013(12) -0.0189(13) 0.0014(13)
C30 0.0427(16) 0.0217(12) 0.0431(15) -0.0047(11) 0.0125(13) -0.0115(11)
C31 0.0379(15) 0.0269(13) 0.0448(16) -0.0144(12) -0.0082(12) -0.0091(11)

loop_
_atom_type_symbol
_atom_type_description
_atom_type_scat_dispersion_real
_atom_type_scat_dispersion_imag
_atom_type_scat_source
C C 0.0033 0.0016 'International Tables Vol C Tables 4.2.6.8 and 6.1.1.4'
H H 0.0000 0.0000 'International Tables Vol C Tables 4.2.6.8 and 6.1.1.4'
S S 0.1246 0.1234 'International Tables Vol C Tables 4.2.6.8 and 6.1.1.4'
La La -0.2871 2.4523 'International Tables Vol C Tables 4.2.6.8 and 6.1.1.4'

loop_
_geom_angle_atom_site_label_1
_geom_angle_atom_site_label_2
_geom_angle_atom_site_label_3
_geom_angle
Cnt1 La1 S1 112.7
Cnt1 La1 S2 104.9
Cnt2 La1 S1 108.6
Cnt2 La1 S2 103.4
Cnt1 La1 Cnt2 137.5
C12 La1 C13 29.72(8)
C12 La1 C5 149.25(16)
C13 La1 C5 119.70(16)
C12 La1 C1 165.68(13)
C13 La1 C1 142.14(11)
C5 La1 C1 29.67(17)
C12 La1 C11 29.61(8)
C13 La1 C11 48.78(8)
C5 La1 C11 144.22(14)
C1 La1 C11 164.70(13)
C12 La1 C3B 124.23(14)
C13 La1 C3B 105.10(15)
C5 La1 C3B 48.33(16)
C1 La1 C3B 41.65(16)
C11 La1 C3B 152.93(14)
C12 La1 C14 48.50(9)
C13 La1 C14 29.29(9)
C5 La1 C14 103.49(15)
C1 La1 C14 132.87(13)
C11 La1 C14 48.33(8)
C3B La1 C14 114.02(16)
C12 La1 C4B 121.74(14)
C13 La1 C4B 93.73(14)
C5 La1 C4B 34.05(19)
C1 La1 C4B 48.48(16)
C11 La1 C4B 138.87(14)
C3B La1 C4B 28.94(19)
C14 La1 C4B 90.98(15)
C12 La1 C3 118.88(12)
C13 La1 C3 97.04(13)
C5 La1 C3 47.91(16)
C1 La1 C3 47.64(15)
C11 La1 C3 145.72(13)
C3B La1 C3 9.59(13)
C14 La1 C3 104.44(14)
C4B La1 C3 21.89(18)
C12 La1 C15 48.47(8)
C13 La1 C15 48.45(8)
C5 La1 C15 115.23(14)
C1 La1 C15 141.90(15)
C11 La1 C15 29.21(8)
C3B La1 C15 142.33(16)
C14 La1 C15 29.23(8)
C4B La1 C15 115.95(15)
C3 La1 C15 132.78(14)
C12 La1 C4 123.20(12)
C13 La1 C4 94.07(12)
C5 La1 C4 29.64(17)
C1 La1 C4 48.87(15)
C11 La1 C4 135.97(13)
C3B La1 C4 35.75(18)
C14 La1 C4 87.65(13)
C4B La1 C4 7.52(16)
C3 La1 C4 29.27(16)
C15 La1 C4 110.79(13)
C12 La1 C2 137.23(14)
C13 La1 C2 123.53(14)
C5 La1 C2 48.03(16)
C1 La1 C2 28.78(15)
C11 La1 C2 165.96(13)
C3B La1 C2 19.38(16)
C14 La1 C2 132.80(13)
C4B La1 C2 43.26(17)
C3 La1 C2 28.70(15)
C15 La1 C2 159.11(12)
C4 La1 C2 48.33(16)
C12 La1 C5B 141.45(16)
C13 La1 C5B 111.94(16)
C5 La1 C5B 7.80(17)
C1 La1 C5B 36.75(19)
C11 La1 C5B 139.18(15)
C3B La1 C5B 48.78(17)
C14 La1 C5B 96.17(16)
C4B La1 C5B 29.66(19)
C3 La1 C5B 46.62(16)
C15 La1 C5B 109.97(15)
C4 La1 C5B 24.05(18)
C2 La1 C5B 51.80(17)
C12 La1 C2B 148.26(16)
C13 La1 C2B 133.98(15)
C5 La1 C2B 42.49(17)
C1 La1 C2B 18.27(15)
C11 La1 C2B 172.89(12)
C3B La1 C2B 28.88(18)
C14 La1 C2B 138.04(13)
C4B La1 C2B 47.10(17)
C3 La1 C2B 37.31(17)
C15 La1 C2B 157.70(13)
C4 La1 C2B 50.56(16)
C2 La1 C2B 11.42(12)
C5B La1 C2B 47.81(18)
C12 La1 C1B 168.90(12)
C13 La1 C1B 139.52(13)
C5 La1 C1B 21.15(17)
C1 La1 C1B 10.79(12)
C11 La1 C1B 156.01(14)
C3B La1 C1B 47.60(16)
C14 La1 C1B 124.36(14)
C4B La1 C1B 47.21(17)
C3 La1 C1B 51.74(15)
C15 La1 C1B 131.11(15)
C4 La1 C1B 45.73(15)
C2 La1 C1B 38.02(17)
C5B La1 C1B 28.83(18)
C2B La1 C1B 28.45(16)
C12 La1 S2 110.83(6)
C13 La1 S2 129.26(6)
C5 La1 S2 88.58(13)
C1 La1 S2 82.74(11)
C11 La1 S2 83.04(5)
C3B La1 S2 124.03(13)
C14 La1 S2 109.01(7)
C4B La1 S2 122.63(14)
C3 La1 S2 130.28(11)
C15 La1 S2 82.24(6)
C4 La1 S2 117.60(12)
C2 La1 S2 106.88(13)
C5B La1 S2 93.56(14)
C2B La1 S2 95.87(15)
C1B La1 S2 78.94(11)
C12 La1 S1 90.37(6)
C13 La1 S1 119.28(6)
C5 La1 S1 120.28(15)
C1 La1 S1 92.64(11)
C11 La1 S1 85.27(5)
C3B La1 S1 107.01(15)
C14 La1 S1 133.44(6)
C4B La1 S1 134.24(14)
C3 La1 S1 116.05(13)
C15 La1 S1 109.74(6)
C4 La1 S1 138.62(12)
C2 La1 S1 90.98(11)
C5B La1 S1 128.06(15)
C2B La1 S1 88.08(11)
C1B La1 S1 99.30(12)
S2 La1 S1 60.561(17)
C21 S2 La1 88.90(8)
C21 S1 La1 87.76(8)
C2 C1 C5 107.6(5)
C2 C1 C6 132.3(6)
C5 C1 C6 119.7(6)
C2 C1 La1 76.9(3)
C5 C1 La1 74.1(3)
C6 C1 La1 119.9(4)
C1 C2 C3 108.4(4)
C1 C2 C7 120.1(6)
C3 C2 C7 131.3(6)
C1 C2 La1 74.3(3)
C3 C2 La1 75.4(3)
C7 C2 La1 120.9(4)
C2 C3 C4 109.9(5)
C2 C3 C8 120.8(6)
C4 C3 C8 128.5(6)
C2 C3 La1 75.9(3)
C4 C3 La1 75.5(3)
C8 C3 La1 123.5(4)
C3 C4 C5 105.1(5)
C3 C4 C9 122.6(6)
C5 C4 C9 131.4(6)
C3 C4 La1 75.2(3)
C5 C4 La1 72.9(3)
C9 C4 La1 125.4(4)
C1 C5 C4 109.0(5)
C1 C5 C10 129.7(6)
C4 C5 C10 121.3(6)
C1 C5 La1 76.2(3)
C4 C5 La1 77.4(3)
C10 C5 La1 114.2(4)
C2B C1B C5B 109.5(5)
C2B C1B C6B 122.8(6)
C5B C1B C6B 127.4(6)
C2B C1B La1 75.1(3)
C5B C1B La1 74.8(3)
C6B C1B La1 122.0(4)
C1B C2B C3B 109.1(5)
C1B C2B C7B 130.6(7)
C3B C2B C7B 120.1(7)
C1B C2B La1 76.5(3)
C3B C2B La1 74.6(3)
C7B C2B La1 119.2(5)
C4B C3B C2B 106.7(5)
C4B C3B C8B 120.8(7)
C2B C3B C8B 132.1(7)
C4B C3B La1 75.6(3)
C2B C3B La1 76.6(3)
C8B C3B La1 118.9(4)
C3B C4B C5B 109.7(6)
C3B C4B C9B 129.2(7)
C5B C4B C9B 120.3(6)
C3B C4B La1 75.4(3)
C5B C4B La1 76.0(4)
C9B C4B La1 123.4(4)
C1B C5B C4B 105.0(6)
C1B C5B C10B 123.0(6)
C4B C5B C10B 131.9(7)
C1B C5B La1 76.4(3)
C4B C5B La1 74.4(3)
C10B C5B La1 117.4(4)
C15 C11 C12 107.7(2)
C15 C11 C16 125.8(2)
C12 C11 C16 126.4(2)
C15 C11 La1 76.26(14)
C12 C11 La1 73.54(14)
C16 C11 La1 119.63(16)
C13 C12 C11 108.2(2)
C13 C12 C17 125.6(3)
C11 C12 C17 126.2(3)
C13 C12 La1 75.38(15)
C11 C12 La1 76.85(14)
C17 C12 La1 111.87(17)
C14 C13 C12 108.1(2)
C14 C13 C18 127.1(3)
C12 C13 C18 124.5(3)
C14 C13 La1 77.26(16)
C12 C13 La1 74.89(14)
C18 C13 La1 118.92(19)
C13 C14 C15 108.1(2)
C13 C14 C19 126.8(3)
C15 C14 C19 124.6(3)
C13 C14 La1 73.45(15)
C15 C14 La1 75.77(15)
C19 C14 La1 123.3(2)
C11 C15 C14 108.0(2)
C11 C15 C20 126.5(3)
C14 C15 C20 125.4(3)
C11 C15 La1 74.53(14)
C14 C15 La1 75.00(15)
C20 C15 La1 120.0(2)
C22 C21 S2 117.78(16)
C22 C21 S1 119.62(17)
S2 C21 S1 122.57(14)
C23 C22 C26 102.53(19)
C23 C22 C27 109.5(2)
C26 C22 C27 110.5(2)
C23 C22 C21 111.83(19)
C26 C22 C21 108.67(19)
C27 C22 C21 113.25(19)
C24 C23 C28 129.1(2)
C24 C23 C22 109.2(2)
C28 C23 C22 121.6(2)
C23 C24 C25 109.8(2)
C23 C24 C29 127.7(3)
C25 C24 C29 122.5(2)
C26 C25 C24 109.5(2)
C26 C25 C30 127.8(3)
C24 C25 C30 122.7(2)
C25 C26 C31 128.3(2)
C25 C26 C22 108.9(2)
C31 C26 C22 122.6(2)

loop_
_geom_bond_atom_site_label_1
_geom_bond_atom_site_label_2
_geom_bond_distance
La1 Cnt1 2.542
La1 Cnt2 2.512
La1 C12 2.752(3)
La1 C13 2.758(3)
La1 C5 2.760(6)
La1 C1 2.787(5)
La1 C11 2.794(2)
La1 C3B 2.804(5)
La1 C14 2.807(3)
La1 C4B 2.807(6)
La1 C3 2.814(5)
La1 C15 2.817(3)
La1 C4 2.819(5)
La1 C2 2.819(5)
La1 C5B 2.828(6)
La1 C2B 2.829(5)
La1 C1B 2.848(5)
La1 S2 2.9291(6)
La1 S1 2.9587(6)
S2 C21 1.688(2)
S1 C21 1.697(2)
C1 C2 1.394(7)
C1 C5 1.421(8)
C1 C6 1.512(9)
C2 C3 1.396(7)
C2 C7 1.524(9)
C3 C4 1.423(8)
C3 C8 1.511(8)
C4 C5 1.428(8)
C4 C9 1.481(9)
C5 C10 1.516(9)
C1B C2B 1.395(8)
C1B C5B 1.413(9)
C1B C6B 1.526(9)
C2B C3B 1.405(9)
C2B C7B 1.502(10)
C3B C4B 1.402(9)
C3B C8B 1.506(9)
C4B C5B 1.442(9)
C4B C9B 1.530(9)
C5B C10B 1.491(10)
C11 C15 1.415(4)
C11 C12 1.418(4)
C11 C16 1.502(3)
C12 C13 1.413(4)
C12 C17 1.503(4)
C13 C14 1.408(4)
C13 C18 1.515(4)
C14 C15 1.419(4)
C14 C19 1.509(4)
C15 C20 1.505(4)
C21 C22 1.544(3)
C22 C23 1.521(3)
C22 C26 1.528(3)
C22 C27 1.534(3)
C23 C24 1.337(4)
C23 C28 1.496(4)
C24 C25 1.476(4)
C24 C29 1.504(4)
C25 C26 1.344(3)
C25 C30 1.495(3)
C26 C31 1.490(4)
